data_1567033
loop_
_publ_author_name
'Mol\<canov, Kre\<simir'
'Mila\<sinovi\'c, Valentina'
'Koji\'c-Prodi\'c, Biserka'
'Maltar-Strme\<cki, Nadica'
'You, Jiangyang'
'\<Santi\'c, Ana'
'Kani\<zaj, Lidija'
'Stilinovi\'c, Vladimir'
'Fotovi\'c, Luka'

_publ_section_title
;
 Semiconductive 2D arrays of pancake-bonded oligomers of partially charged
 TCNQ radicals
;
_journal_issue 4
_journal_name_full IUCrJ
_journal_page_first
;
;
_journal_paper_doi 10.1107/S2052252522004717
_journal_volume 9
_journal_year 2022
_chemical_formula_moiety 'C12 H4 N4, 0.5(C6 H10 N2)'
_chemical_formula_sum 'C15 H9 N5'
_chemical_formula_weight 259.27
_space_group_IT_number 2
_space_group_name_Hall '-P 1'
_space_group_name_H-M_alt 'P -1'
_symmetry_cell_setting triclinic
_symmetry_space_group_name_Hall '-P 1'
_symmetry_space_group_name_H-M 'P -1'
_atom_sites_solution_hydrogens mixed
_audit_creation_date 2020-10-02T13:25:34-00:00
_audit_creation_method 'WinGX routine CIF_UPDATE'
_cell_angle_alpha 73.628(5)
_cell_angle_beta 89.550(5)
_cell_angle_gamma 67.258(6)
_cell_formula_units_Z 2
_cell_length_a 7.0634(4)
_cell_length_b 7.8154(5)
_cell_length_c 13.4680(8)
_cell_measurement_reflns_used 3009
_cell_measurement_temperature 100(2)
_cell_measurement_theta_max 75.922
_cell_measurement_theta_min 3.418
_cell_volume 653.56(8)
_computing_cell_refinement 'CrysAlisPro 1.171.39.46 (Rigaku OD, 2018)'
_computing_data_collection 'CrysAlisPro 1.171.39.46 (Rigaku OD, 2018)'
_computing_data_reduction 'CrysAlisPro 1.171.39.46 (Rigaku OD, 2018)'
_computing_structure_refinement 'SHELXL-2017/1 (Sheldrick, 2017)'
_diffrn_ambient_temperature 100(2)
_diffrn_detector_area_resol_mean 10.4323
_diffrn_measured_fraction_theta_full 0.988
_diffrn_measured_fraction_theta_max 0.972
_diffrn_measurement_device_type 'Xcalibur, Ruby, Nova'
_diffrn_measurement_method '\w scans'
_diffrn_radiation_monochromator mirror
_diffrn_radiation_type CuK\a
_diffrn_radiation_wavelength 1.54184
_diffrn_reflns_av_R_equivalents 0.0455
_diffrn_reflns_av_unetI/netI 0.0517
_diffrn_reflns_Laue_measured_fraction_full 0.988
_diffrn_reflns_Laue_measured_fraction_max 0.972
_diffrn_reflns_limit_h_max 8
_diffrn_reflns_limit_h_min -7
_diffrn_reflns_limit_k_max 9
_diffrn_reflns_limit_k_min -6
_diffrn_reflns_limit_l_max 16
_diffrn_reflns_limit_l_min -14
_diffrn_reflns_number 4851
_diffrn_reflns_point_group_measured_fraction_full 0.988
_diffrn_reflns_point_group_measured_fraction_max 0.972
_diffrn_reflns_theta_full 67.684
_diffrn_reflns_theta_max 76.211
_diffrn_reflns_theta_min 3.443
_diffrn_source 'micro-focus sealed X-ray tube'
_exptl_absorpt_coefficient_mu 0.679
_exptl_absorpt_correction_T_max 1
_exptl_absorpt_correction_T_min 0.65779
_exptl_absorpt_correction_type multi-scan
_exptl_absorpt_process_details
;
        CrysAlisPro 1.171.39.46 (Rigaku Oxford Diffraction, 2018)
        Empirical absorption correction using spherical harmonics,
 implemented in SCALE3 ABSPACK scaling algorithm.
;
_exptl_crystal_colour black
_exptl_crystal_density_diffrn 1.317
_exptl_crystal_description plate
_exptl_crystal_F_000 268
_exptl_crystal_size_max 0.38
_exptl_crystal_size_mid 0.32
_exptl_crystal_size_min 0.05
_refine_diff_density_max 0.332
_refine_diff_density_min -0.313
_refine_diff_density_rms 0.065
_refine_ls_extinction_method none
_refine_ls_goodness_of_fit_ref 0.996
_refine_ls_hydrogen_treatment mixed
_refine_ls_matrix_type full
_refine_ls_number_parameters 190
_refine_ls_number_reflns 2657
_refine_ls_number_restraints 6
_refine_ls_restrained_S_all 1.003
_refine_ls_R_factor_all 0.0663
_refine_ls_R_factor_gt 0.0592
_refine_ls_shift/su_max 0.01
_refine_ls_shift/su_mean 0
_refine_ls_structure_factor_coef Fsqd
_refine_ls_weighting_details 'w=1/[\s^2^(Fo^2^)+(0.1254P)^2^+0.1608P] where P=(Fo^2^+2Fc^2^)/3'
_refine_ls_weighting_scheme calc
_refine_ls_wR_factor_ref 0.1813
_reflns_number_gt 2343
_reflns_number_total 2657
_reflns_threshold_expression 'I > 2\s(I)'
_cod_data_source_file lq5043.cif
_cod_data_source_block tcnq_4pic_100k
_cod_original_cell_volume 653.56(7)
_cod_database_code 1567033

loop_
_space_group_symop_id
_space_group_symop_operation_xyz
1 x,y,z
2 -x,-y,-z

loop_
_atom_site_label
_atom_site_fract_x
_atom_site_fract_y
_atom_site_fract_z
_atom_site_U_iso_or_equiv
_atom_site_adp_type
_atom_site_calc_flag
_atom_site_occupancy
_atom_site_disorder_assembly
_atom_site_disorder_group
_atom_site_type_symbol
N1 0.5875(3) 0.5127(2) 0.37441(11) 0.0395(4) Uani d 1 . . N
N2 0.1206(2) 1.4828(2) -0.14850(11) 0.0331(4) Uani d 1 . . N
N3 0.4212(2) 0.1646(2) 0.21465(11) 0.0349(4) Uani d 1 . . N
N4 0.0032(3) 1.1402(3) -0.32539(11) 0.0425(4) Uani d 1 . . N
C1 0.5139(3) 0.5043(2) 0.30076(12) 0.0292(4) Uani d 1 . . C
C2 0.4234(2) 0.4965(2) 0.20843(12) 0.0262(3) Uani d 1 . . C
C3 0.3462(2) 0.6587(2) 0.12084(11) 0.0246(3) Uani d 1 . . C
C4 0.3452(2) 0.8424(2) 0.12179(12) 0.0252(3) Uani d 1 . . C
H4 0.393733 0.853543 0.182661 0.03 Uiso calc 1 . . H
C5 0.2748(2) 0.9997(2) 0.03582(11) 0.0245(3) Uani d 1 . . C
H5 0.275637 1.116913 0.038767 0.029 Uiso calc 1 . . H
C6 0.1987(2) 0.9887(2) -0.06039(11) 0.0242(3) Uani d 1 . . C
C7 0.1296(2) 1.1502(2) -0.14854(11) 0.0257(3) Uani d 1 . . C
C8 0.1256(2) 1.3341(2) -0.14850(11) 0.0265(4) Uani d 1 . . C
C9 0.4225(2) 0.3132(2) 0.21160(11) 0.0278(4) Uani d 1 . . C
C10 0.2671(2) 0.6486(2) 0.02525(11) 0.0252(3) Uani d 1 . . C
H10 0.262962 0.532379 0.022762 0.03 Uiso calc 1 . . H
C11 0.1987(2) 0.8055(2) -0.06095(12) 0.0252(3) Uani d 1 . . C
H11 0.15058 0.794224 -0.121878 0.03 Uiso calc 1 . . H
C12 0.0600(3) 1.1431(2) -0.24636(12) 0.0297(4) Uani d 1 . . C
N5 0.7039(2) -0.1076(2) 0.54078(10) 0.0317(4) Uani d 0.5 . . N
N6 0.9238(3) -0.2242(3) 0.58524(14) 0.0481(5) Uani d 0.5 . . N
C13 0.4006(3) 0.1840(2) 0.50635(12) 0.0337(4) Uani d 1 . . C
H13 0.333425 0.309354 0.511202 0.04 Uiso calc 1 . . H
C14 0.6038(3) 0.0773(3) 0.54656(12) 0.0339(4) Uani d 1 . . C
H14 0.673824 0.131092 0.577962 0.041 Uiso calc 1 . . H
C15 0.7039(2) -0.1076(2) 0.54078(10) 0.0317(4) Uani d 0.5 . . C
C16 0.9238(3) -0.2242(3) 0.58524(14) 0.0481(5) Uani d 0.5 . . C
H16A 0.940(5) -0.365(3) 0.615(2) 0.072 Uiso d 1 . . H
H16C 1.012(4) -0.247(4) 0.5306(18) 0.072 Uiso d 1 . . H
H16B 0.967(5) -0.207(4) 0.6485(17) 0.072 Uiso d 1 . . H

loop_
_atom_site_aniso_label
_atom_site_aniso_U_11
_atom_site_aniso_U_22
_atom_site_aniso_U_33
_atom_site_aniso_U_12
_atom_site_aniso_U_13
_atom_site_aniso_U_23
N1 0.0516(10) 0.0382(8) 0.0261(7) -0.0163(7) -0.0046(6) -0.0082(6)
N2 0.0386(8) 0.0329(7) 0.0284(7) -0.0162(6) -0.0004(5) -0.0074(5)
N3 0.0441(9) 0.0318(7) 0.0303(7) -0.0156(6) 0.0047(6) -0.0110(6)
N4 0.0499(10) 0.0552(10) 0.0248(7) -0.0225(8) -0.0014(6) -0.0131(7)
C1 0.0343(9) 0.0277(7) 0.0227(7) -0.0106(6) 0.0007(6) -0.0061(6)
C2 0.0262(8) 0.0287(7) 0.0231(7) -0.0096(6) 0.0024(5) -0.0091(6)
C3 0.0226(7) 0.0292(7) 0.0227(7) -0.0101(6) 0.0028(5) -0.0093(6)
C4 0.0267(7) 0.0283(7) 0.0210(7) -0.0102(6) 0.0003(5) -0.0095(6)
C5 0.0248(8) 0.0280(7) 0.0215(7) -0.0102(6) 0.0004(5) -0.0091(5)
C6 0.0221(7) 0.0291(7) 0.0215(7) -0.0095(6) 0.0020(5) -0.0091(6)
C7 0.0261(7) 0.0308(7) 0.0208(7) -0.0110(6) 0.0011(5) -0.0091(6)
C8 0.0248(8) 0.0328(8) 0.0206(7) -0.0116(6) 0.0002(5) -0.0058(6)
C9 0.0291(8) 0.0304(8) 0.0217(7) -0.0094(6) 0.0019(6) -0.0081(6)
C10 0.0264(7) 0.0279(7) 0.0228(7) -0.0101(6) 0.0026(5) -0.0109(6)
C11 0.0248(7) 0.0300(7) 0.0222(7) -0.0099(6) 0.0019(5) -0.0113(6)
C12 0.0327(8) 0.0344(8) 0.0217(8) -0.0135(6) 0.0008(6) -0.0078(6)
N5 0.0352(8) 0.0390(8) 0.0186(6) -0.0142(6) 0.0005(5) -0.0060(6)
N6 0.0423(10) 0.0585(11) 0.0325(9) -0.0115(8) -0.0036(7) -0.0096(8)
C13 0.0429(10) 0.0335(8) 0.0245(7) -0.0143(7) 0.0013(6) -0.0098(6)
C14 0.0401(9) 0.0405(9) 0.0259(8) -0.0195(7) 0.0014(6) -0.0126(6)
C15 0.0352(8) 0.0390(8) 0.0186(6) -0.0142(6) 0.0005(5) -0.0060(6)
C16 0.0423(10) 0.0585(11) 0.0325(9) -0.0115(8) -0.0036(7) -0.0096(8)

loop_
_atom_type_symbol
_atom_type_description
_atom_type_scat_dispersion_real
_atom_type_scat_dispersion_imag
_atom_type_scat_source
C C 0.0181 0.0091 'International Tables Vol C Tables 4.2.6.8 and 6.1.1.4'
H H 0 0 'International Tables Vol C Tables 4.2.6.8 and 6.1.1.4'
N N 0.0311 0.018 'International Tables Vol C Tables 4.2.6.8 and 6.1.1.4'

loop_
_geom_angle_atom_site_label_1
_geom_angle_atom_site_label_2
_geom_angle_atom_site_label_3
_geom_angle
_geom_angle_site_symmetry_1
_geom_angle_site_symmetry_3
_geom_angle_publ_flag
N1 C1 C2 179.07(17) . . ?
C3 C2 C9 122.85(13) . . ?
C3 C2 C1 121.08(13) . . ?
C9 C2 C1 116.05(13) . . ?
C2 C3 C4 121.08(13) . . ?
C2 C3 C10 121.40(14) . . ?
C4 C3 C10 117.52(13) . . ?
C5 C4 C3 121.30(13) . . ?
C5 C4 H4 119.4 . . ?
C3 C4 H4 119.4 . . ?
C4 C5 C6 121.16(13) . . ?
C4 C5 H5 119.4 . . ?
C6 C5 H5 119.4 . . ?
C7 C6 C11 121.86(13) . . ?
C7 C6 C5 120.70(13) . . ?
C11 C6 C5 117.43(13) . . ?
C6 C7 C8 122.39(13) . . ?
C6 C7 C12 122.33(14) . . ?
C8 C7 C12 115.27(13) . . ?
N2 C8 C7 179.38(17) . . ?
N3 C9 C2 179.62(17) . . ?
C11 C10 C3 121.11(13) . . ?
C11 C10 H10 119.4 . . ?
C3 C10 H10 119.4 . . ?
C10 C11 C6 121.47(13) . . ?
C10 C11 H11 119.3 . . ?
C6 C11 H11 119.3 . . ?
N4 C12 C7 179.01(17) . . ?
N5 C13 C14 120.48(16) 2_656 . ?
N5 C13 H13 119.8 2_656 . ?
C14 C13 H13 119.8 . . ?
C15 C14 C13 120.41(15) . . ?
C15 C14 H14 119.8 . . ?
C13 C14 H14 119.8 . . ?
C13 C15 C14 119.11(16) 2_656 . ?
H16A C16 H16C 95(2) . . ?
H16A C16 H16B 98.4(18) . . ?
H16C C16 H16B 123(2) . . ?

loop_
_geom_bond_atom_site_label_1
_geom_bond_atom_site_label_2
_geom_bond_site_symmetry_2
_geom_bond_distance
_geom_bond_publ_flag
N1 C1 . 1.153(2) ?
N2 C8 . 1.148(2) ?
N3 C9 . 1.154(2) ?
N4 C12 . 1.150(2) ?
C1 C2 . 1.430(2) ?
C2 C3 . 1.389(2) ?
C2 C9 . 1.424(2) ?
C3 C4 . 1.437(2) ?
C3 C10 . 1.442(2) ?
C4 C5 . 1.354(2) ?
C4 H4 . 0.93 ?
C5 C6 . 1.4441(19) ?
C5 H5 . 0.93 ?
C6 C7 . 1.389(2) ?
C6 C11 . 1.434(2) ?
C7 C8 . 1.427(2) ?
C7 C12 . 1.433(2) ?
C10 C11 . 1.354(2) ?
C10 H10 . 0.93 ?
C11 H11 . 0.93 ?
C13 C14 . 1.372(3) ?
C13 H13 . 0.93 ?
C14 C15 . 1.366(2) ?
C14 H14 . 0.93 ?
C16 H16A . 1.023(16) ?
C16 H16C . 0.972(17) ?
C16 H16B . 0.968(16) ?

loop_
_geom_torsion_atom_site_label_1
_geom_torsion_atom_site_label_2
_geom_torsion_atom_site_label_3
_geom_torsion_atom_site_label_4
_geom_torsion
_geom_torsion_site_symmetry_1
_geom_torsion_site_symmetry_2
_geom_torsion_site_symmetry_3
_geom_torsion_site_symmetry_4
_geom_torsion_publ_flag
C9 C2 C3 C4 178.36(13) . . . . ?
C1 C2 C3 C4 -3.2(2) . . . . ?
C9 C2 C3 C10 -2.6(2) . . . . ?
C1 C2 C3 C10 175.89(13) . . . . ?
C2 C3 C4 C5 178.31(14) . . . . ?
C10 C3 C4 C5 -0.8(2) . . . . ?
C3 C4 C5 C6 -0.2(2) . . . . ?
C4 C5 C6 C7 -179.10(14) . . . . ?
C4 C5 C6 C11 0.6(2) . . . . ?
C11 C6 C7 C8 178.95(13) . . . . ?
C5 C6 C7 C8 -1.4(2) . . . . ?
C11 C6 C7 C12 -2.0(2) . . . . ?
C5 C6 C7 C12 177.65(14) . . . . ?
C2 C3 C10 C11 -177.67(14) . . . . ?
C4 C3 C10 C11 1.4(2) . . . . ?
C3 C10 C11 C6 -1.1(2) . . . . ?
C7 C6 C11 C10 179.73(14) . . . . ?
C5 C6 C11 C10 0.1(2) . . . . ?
N5 C13 C14 C15 -0.5(3) 2_656 . . . ?
C13 C14 C15 C13 0.5(3) . . . 2_656 ?
